data_4063456
loop_
_publ_author_name
'Vicente, Jos\'e'
'Abad, Jos\'e Antonio'
'L\'opez-S\'aez, Mar\'ia-Jos\'e'
'Jones, Peter G.'

_publ_section_title
;
 Carbopalladation of Maleate and Fumarate Esters and 1,1-Dimethylallene
 with Ortho-Substituted Aryl Palladium Complexes
;
_journal_issue 2
_journal_name_full Organometallics
_journal_page_first 409
_journal_paper_doi 10.1021/om900957s
_journal_volume 29
_journal_year 2010
_chemical_formula_sum 'C18 H29 F3 N2 O4 Pd S'
_chemical_formula_weight 532.89
_chemical_name_systematic
;

 ?

;
_space_group_IT_number 14
_symmetry_cell_setting monoclinic
_symmetry_space_group_name_Hall '-P 2ybc'
_symmetry_space_group_name_H-M 'P 1 21/c 1'
_atom_sites_solution_hydrogens geom
_atom_sites_solution_primary direct
_atom_sites_solution_secondary difmap
_audit_creation_method SHELXL-97
_cell_angle_alpha 90.00
_cell_angle_beta 105.713(4)
_cell_angle_gamma 90.00
_cell_formula_units_Z 4
_cell_length_a 8.4184(6)
_cell_length_b 17.7346(11)
_cell_length_c 15.4582(11)
_cell_measurement_reflns_used 7509
_cell_measurement_temperature 133(2)
_cell_measurement_theta_max 30.37
_cell_measurement_theta_min 2.30
_cell_volume 2221.6(3)
_computing_cell_refinement 'Bruker SAINT'
_computing_data_collection 'Bruker SMART'
_computing_data_reduction 'Bruker SAINT'
_computing_molecular_graphics 'Siemens XP'
_computing_publication_material SHELXL-97
_computing_structure_refinement 'SHELXL-97 (Sheldrick, 1997)'
_computing_structure_solution 'SHELXS-97 (Sheldrick, 1990)'
_diffrn_ambient_temperature 133(2)
_diffrn_detector_area_resol_mean 8.192
_diffrn_measured_fraction_theta_full 1.000
_diffrn_measured_fraction_theta_max 1.000
_diffrn_measurement_device_type 'Bruker SMART 1000 CCD'
_diffrn_measurement_method '\w- & \f-scan'
_diffrn_radiation_monochromator graphite
_diffrn_radiation_source 'fine-focus sealed tube'
_diffrn_radiation_type MoK\a
_diffrn_radiation_wavelength 0.71073
_diffrn_reflns_av_R_equivalents 0.0473
_diffrn_reflns_av_sigmaI/netI 0.0361
_diffrn_reflns_limit_h_max 11
_diffrn_reflns_limit_h_min -12
_diffrn_reflns_limit_k_max 25
_diffrn_reflns_limit_k_min -25
_diffrn_reflns_limit_l_max 22
_diffrn_reflns_limit_l_min -21
_diffrn_reflns_number 43612
_diffrn_reflns_theta_full 30.00
_diffrn_reflns_theta_max 30.52
_diffrn_reflns_theta_min 1.79
_exptl_absorpt_coefficient_mu 0.980
_exptl_absorpt_correction_T_max 0.9283
_exptl_absorpt_correction_T_min 0.8004
_exptl_absorpt_correction_type integration
_exptl_absorpt_process_details XPREP
_exptl_crystal_colour colourless
_exptl_crystal_density_diffrn 1.593
_exptl_crystal_density_method 'not measured'
_exptl_crystal_description tablet
_exptl_crystal_F_000 1088
_exptl_crystal_size_max 0.30
_exptl_crystal_size_mid 0.20
_exptl_crystal_size_min 0.08
_refine_diff_density_max 5.226
_refine_diff_density_min -0.969
_refine_diff_density_rms 0.123
_refine_ls_extinction_method none
_refine_ls_goodness_of_fit_ref 1.065
_refine_ls_hydrogen_treatment 'OH and allyl CH2 free, rigid methyls, others riding'
_refine_ls_matrix_type full
_refine_ls_number_parameters 279
_refine_ls_number_reflns 6758
_refine_ls_number_restraints 2
_refine_ls_restrained_S_all 1.065
_refine_ls_R_factor_all 0.0539
_refine_ls_R_factor_gt 0.0387
_refine_ls_shift/su_max 0.001
_refine_ls_shift/su_mean 0.000
_refine_ls_structure_factor_coef Fsqd
_refine_ls_weighting_details 'calc w=1/[\s^2^(Fo^2^)+(0.0567P)^2^+1.5373P] where P=(Fo^2^+2Fc^2^)/3'
_refine_ls_weighting_scheme calc
_refine_ls_wR_factor_gt 0.0969
_refine_ls_wR_factor_ref 0.1032
_reflns_number_gt 5321
_reflns_number_total 6758
_reflns_threshold_expression >2sigma(I)
_cod_data_source_file om900957s_si_002.cif
_cod_data_source_block alley
_cod_original_sg_symbol_H-M 'P 21/c'
_cod_database_code 4063456

loop_
_symmetry_equiv_pos_as_xyz
'x, y, z'
'-x, y+1/2, -z+1/2'
'-x, -y, -z'
'x, -y-1/2, z-1/2'

loop_
_atom_site_label
_atom_site_type_symbol
_atom_site_fract_x
_atom_site_fract_y
_atom_site_fract_z
_atom_site_U_iso_or_equiv
_atom_site_adp_type
_atom_site_occupancy
_atom_site_symmetry_multiplicity
_atom_site_calc_flag
_atom_site_refinement_flags
_atom_site_disorder_assembly
_atom_site_disorder_group
Pd Pd 0.30107(2) 0.315008(11) 0.454742(12) 0.01467(7) Uani 1 1 d . . .
N1 N 0.2157(3) 0.19966(12) 0.44889(14) 0.0180(4) Uani 1 1 d . . .
N2 N 0.4387(3) 0.27462(12) 0.36585(14) 0.0174(4) Uani 1 1 d . . .
O1 O 0.3013(3) 0.51455(12) 0.66672(13) 0.0256(4) Uani 1 1 d D . .
H01 H 0.313(5) 0.5443(19) 0.708(2) 0.044(11) Uiso 1 1 d D . .
C1 C 0.4479(3) 0.41494(15) 0.62400(16) 0.0172(5) Uani 1 1 d . . .
C2 C 0.4363(3) 0.46963(14) 0.68767(16) 0.0162(5) Uani 1 1 d . . .
C3 C 0.5618(3) 0.47733(15) 0.76663(17) 0.0199(5) Uani 1 1 d . . .
H3 H 0.5536 0.5146 0.8094 0.024 Uiso 1 1 calc R . .
C4 C 0.6987(3) 0.43098(16) 0.78330(19) 0.0238(6) Uani 1 1 d . . .
H4 H 0.7843 0.4367 0.8374 0.029 Uiso 1 1 calc R . .
C5 C 0.7124(3) 0.37614(17) 0.72167(19) 0.0246(6) Uani 1 1 d . . .
H5 H 0.8063 0.3441 0.7336 0.029 Uiso 1 1 calc R . .
C6 C 0.5872(3) 0.36856(16) 0.64239(18) 0.0225(5) Uani 1 1 d . . .
H6 H 0.5965 0.3312 0.6000 0.027 Uiso 1 1 calc R . .
C7 C 0.3161(3) 0.41220(14) 0.53667(17) 0.0176(5) Uani 1 1 d . . .
C8 C 0.3571(4) 0.42990(16) 0.45616(18) 0.0228(5) Uani 1 1 d D . .
H8A H 0.465(3) 0.4425(19) 0.464(2) 0.028(6) Uiso 1 1 d D . .
H8B H 0.276(4) 0.4477(19) 0.409(2) 0.028(6) Uiso 1 1 d D . .
C9 C 0.1599(3) 0.37829(15) 0.52943(17) 0.0197(5) Uani 1 1 d . . .
C10 C 0.0058(4) 0.40177(18) 0.4580(2) 0.0290(6) Uani 1 1 d . . .
H10A H -0.0649 0.4319 0.4856 0.035 Uiso 1 1 calc R . .
H10B H -0.0543 0.3567 0.4302 0.035 Uiso 1 1 calc R . .
H10C H 0.0370 0.4318 0.4120 0.035 Uiso 1 1 calc R . .
C11 C 0.1246(4) 0.34534(18) 0.61238(19) 0.0253(6) Uani 1 1 d . . .
H11A H 0.2251 0.3221 0.6502 0.030 Uiso 1 1 calc R . .
H11B H 0.0378 0.3071 0.5946 0.030 Uiso 1 1 calc R . .
H11C H 0.0880 0.3855 0.6461 0.030 Uiso 1 1 calc R . .
C12 C 0.3092(4) 0.15870(17) 0.52993(19) 0.0251(6) Uani 1 1 d . . .
H12A H 0.2786 0.1780 0.5826 0.030 Uiso 1 1 calc R . .
H12B H 0.4277 0.1661 0.5381 0.030 Uiso 1 1 calc R . .
H12C H 0.2834 0.1048 0.5228 0.030 Uiso 1 1 calc R . .
C13 C 0.0368(4) 0.19158(17) 0.4392(2) 0.0264(6) Uani 1 1 d . . .
H13A H 0.0060 0.1382 0.4310 0.032 Uiso 1 1 calc R . .
H13B H -0.0252 0.2204 0.3868 0.032 Uiso 1 1 calc R . .
H13C H 0.0112 0.2108 0.4933 0.032 Uiso 1 1 calc R . .
C14 C 0.2519(4) 0.16847(16) 0.36660(19) 0.0234(6) Uani 1 1 d . . .
H14A H 0.1694 0.1876 0.3126 0.028 Uiso 1 1 calc R . .
H14B H 0.2434 0.1128 0.3669 0.028 Uiso 1 1 calc R . .
C15 C 0.4222(4) 0.19088(15) 0.3627(2) 0.0233(5) Uani 1 1 d . . .
H15A H 0.5054 0.1684 0.4141 0.028 Uiso 1 1 calc R . .
H15B H 0.4425 0.1716 0.3066 0.028 Uiso 1 1 calc R . .
C16 C 0.6162(3) 0.29423(18) 0.39425(19) 0.0248(6) Uani 1 1 d . . .
H16A H 0.6674 0.2715 0.4530 0.030 Uiso 1 1 calc R . .
H16B H 0.6285 0.3492 0.3986 0.030 Uiso 1 1 calc R . .
H16C H 0.6702 0.2750 0.3500 0.030 Uiso 1 1 calc R . .
C17 C 0.3661(4) 0.30729(16) 0.27560(18) 0.0228(5) Uani 1 1 d . . .
H17A H 0.4222 0.2864 0.2331 0.027 Uiso 1 1 calc R . .
H17B H 0.3797 0.3622 0.2784 0.027 Uiso 1 1 calc R . .
H17C H 0.2484 0.2949 0.2556 0.027 Uiso 1 1 calc R . .
S S 0.18756(8) 0.65544(4) 0.82767(4) 0.01971(13) Uani 1 1 d . . .
O2 O 0.3216(3) 0.62240(13) 0.79871(14) 0.0293(5) Uani 1 1 d . . .
O3 O 0.0676(3) 0.69388(14) 0.75798(17) 0.0401(6) Uani 1 1 d . . .
O4 O 0.2376(3) 0.69313(13) 0.91276(16) 0.0372(6) Uani 1 1 d . . .
C99 C 0.0780(4) 0.57243(18) 0.8497(2) 0.0355(7) Uani 1 1 d . . .
F1 F 0.1682(4) 0.53243(14) 0.9170(2) 0.0726(8) Uani 1 1 d . . .
F2 F 0.0362(3) 0.52727(13) 0.77881(18) 0.0624(8) Uani 1 1 d . . .
F3 F -0.0607(3) 0.59081(13) 0.87089(16) 0.0515(6) Uani 1 1 d . . .

loop_
_atom_site_aniso_label
_atom_site_aniso_U_11
_atom_site_aniso_U_22
_atom_site_aniso_U_33
_atom_site_aniso_U_23
_atom_site_aniso_U_13
_atom_site_aniso_U_12
Pd 0.01549(10) 0.01464(10) 0.01348(10) -0.00250(7) 0.00326(6) -0.00099(7)
N1 0.0191(11) 0.0198(11) 0.0158(10) -0.0023(8) 0.0057(8) -0.0043(8)
N2 0.0185(10) 0.0185(10) 0.0149(10) 0.0015(8) 0.0040(8) -0.0022(8)
O1 0.0252(10) 0.0269(11) 0.0209(10) -0.0067(8) -0.0002(8) 0.0103(8)
C1 0.0170(12) 0.0171(11) 0.0162(11) -0.0008(9) 0.0024(9) -0.0005(9)
C2 0.0186(12) 0.0151(11) 0.0139(11) 0.0000(9) 0.0029(9) -0.0003(9)
C3 0.0248(13) 0.0172(12) 0.0154(11) -0.0018(9) 0.0018(9) -0.0044(10)
C4 0.0208(13) 0.0223(14) 0.0230(13) 0.0021(10) -0.0029(10) -0.0041(11)
C5 0.0197(13) 0.0234(14) 0.0282(14) 0.0008(11) 0.0023(11) 0.0041(11)
C6 0.0219(13) 0.0217(13) 0.0235(13) -0.0016(10) 0.0055(10) 0.0049(11)
C7 0.0220(12) 0.0135(11) 0.0167(11) -0.0011(9) 0.0038(9) 0.0008(10)
C8 0.0309(15) 0.0184(13) 0.0182(12) -0.0012(10) 0.0052(11) -0.0044(11)
C9 0.0198(12) 0.0201(12) 0.0189(12) -0.0040(10) 0.0047(9) 0.0016(10)
C10 0.0214(14) 0.0297(15) 0.0301(15) -0.0052(12) -0.0028(11) 0.0059(12)
C11 0.0223(13) 0.0308(15) 0.0245(14) -0.0046(12) 0.0090(11) -0.0023(12)
C12 0.0279(15) 0.0238(13) 0.0219(13) 0.0052(11) 0.0037(11) -0.0034(12)
C13 0.0200(13) 0.0311(15) 0.0279(14) -0.0045(12) 0.0061(11) -0.0109(12)
C14 0.0311(15) 0.0197(13) 0.0199(13) -0.0056(10) 0.0081(11) -0.0068(11)
C15 0.0291(14) 0.0192(13) 0.0249(13) -0.0022(10) 0.0129(11) 0.0022(11)
C16 0.0184(13) 0.0339(15) 0.0218(13) 0.0012(11) 0.0052(10) -0.0015(11)
C17 0.0227(13) 0.0288(15) 0.0164(12) 0.0014(10) 0.0044(10) -0.0015(11)
S 0.0200(3) 0.0185(3) 0.0221(3) -0.0047(2) 0.0082(2) -0.0014(2)
O2 0.0232(10) 0.0344(12) 0.0351(11) -0.0125(9) 0.0158(9) -0.0042(9)
O3 0.0360(13) 0.0402(14) 0.0401(14) 0.0102(11) 0.0038(10) 0.0070(11)
O4 0.0407(14) 0.0393(13) 0.0331(12) -0.0195(10) 0.0129(10) -0.0068(11)
C99 0.0417(19) 0.0260(16) 0.048(2) -0.0044(14) 0.0287(16) -0.0050(14)
F1 0.092(2) 0.0471(15) 0.085(2) 0.0365(14) 0.0346(17) 0.0130(14)
F2 0.0747(17) 0.0475(14) 0.0851(18) -0.0417(13) 0.0557(15) -0.0395(12)
F3 0.0519(13) 0.0462(13) 0.0758(16) -0.0143(11) 0.0505(12) -0.0130(10)

loop_
_atom_type_symbol
_atom_type_description
_atom_type_scat_dispersion_real
_atom_type_scat_dispersion_imag
_atom_type_scat_source
C C 0.0033 0.0016 'International Tables Vol C Tables 4.2.6.8 and 6.1.1.4'
H H 0.0000 0.0000 'International Tables Vol C Tables 4.2.6.8 and 6.1.1.4'
N N 0.0061 0.0033 'International Tables Vol C Tables 4.2.6.8 and 6.1.1.4'
O O 0.0106 0.0060 'International Tables Vol C Tables 4.2.6.8 and 6.1.1.4'
F F 0.0171 0.0103 'International Tables Vol C Tables 4.2.6.8 and 6.1.1.4'
S S 0.1246 0.1234 'International Tables Vol C Tables 4.2.6.8 and 6.1.1.4'
Pd Pd -0.9988 1.0072 'International Tables Vol C Tables 4.2.6.8 and 6.1.1.4'

loop_
_exptl_crystal_face_index_h
_exptl_crystal_face_index_k
_exptl_crystal_face_index_l
_exptl_crystal_face_perp_dist
0.00 1.00 0.00 0.0490
0.00 -1.00 0.00 0.0370
-1.00 0.00 2.00 0.0830
0.00 -1.00 -1.00 0.0640
0.00 1.00 -1.00 0.0720
2.00 2.00 -1.00 0.1140
0.00 1.00 1.00 0.0790
0.00 -1.00 1.00 0.0980

loop_
_geom_angle_atom_site_label_1
_geom_angle_atom_site_label_2
_geom_angle_atom_site_label_3
_geom_angle
_geom_angle_site_symmetry_1
_geom_angle_site_symmetry_3
_geom_angle_publ_flag
C8 Pd C7 39.22(10) . . ?
C8 Pd N2 99.94(10) . . ?
C7 Pd N2 134.26(9) . . ?
C8 Pd N1 173.89(11) . . ?
C7 Pd N1 139.37(9) . . ?
N2 Pd N1 83.59(8) . . ?
C8 Pd C9 69.29(11) . . ?
C7 Pd C9 38.60(10) . . ?
N2 Pd C9 167.86(9) . . ?
N1 Pd C9 106.66(9) . . ?
C12 N1 C13 109.4(2) . . ?
C12 N1 C14 110.8(2) . . ?
C13 N1 C14 108.3(2) . . ?
C12 N1 Pd 109.57(17) . . ?
C13 N1 Pd 114.43(17) . . ?
C14 N1 Pd 104.13(15) . . ?
C16 N2 C17 108.2(2) . . ?
C16 N2 C15 108.7(2) . . ?
C17 N2 C15 110.4(2) . . ?
C16 N2 Pd 114.10(16) . . ?
C17 N2 Pd 108.43(16) . . ?
C15 N2 Pd 106.96(15) . . ?
C6 C1 C2 118.5(2) . . ?
C6 C1 C7 122.7(2) . . ?
C2 C1 C7 118.6(2) . . ?
O1 C2 C3 122.9(2) . . ?
O1 C2 C1 116.9(2) . . ?
C3 C2 C1 120.2(2) . . ?
C4 C3 C2 120.2(2) . . ?
C3 C4 C5 120.6(3) . . ?
C4 C5 C6 119.3(3) . . ?
C5 C6 C1 121.1(3) . . ?
C8 C7 C9 117.7(2) . . ?
C8 C7 C1 119.2(2) . . ?
C9 C7 C1 121.9(2) . . ?
C8 C7 Pd 69.17(15) . . ?
C9 C7 Pd 72.85(15) . . ?
C1 C7 Pd 118.30(18) . . ?
C7 C8 Pd 71.61(15) . . ?
C7 C9 C11 119.2(2) . . ?
C7 C9 C10 122.1(2) . . ?
C11 C9 C10 113.5(2) . . ?
C7 C9 Pd 68.55(14) . . ?
C11 C9 Pd 120.78(19) . . ?
C10 C9 Pd 103.72(17) . . ?
N1 C14 C15 110.6(2) . . ?
N2 C15 C14 110.1(2) . . ?
O4 S O3 116.09(16) . . ?
O4 S O2 114.40(14) . . ?
O3 S O2 114.20(15) . . ?
O4 S C99 104.13(15) . . ?
O3 S C99 103.63(17) . . ?
O2 S C99 101.99(14) . . ?
F1 C99 F2 107.2(3) . . ?
F1 C99 F3 107.0(3) . . ?
F2 C99 F3 107.2(3) . . ?
F1 C99 S 111.8(3) . . ?
F2 C99 S 111.7(2) . . ?
F3 C99 S 111.7(2) . . ?

loop_
_geom_bond_atom_site_label_1
_geom_bond_atom_site_label_2
_geom_bond_distance
_geom_bond_site_symmetry_2
_geom_bond_publ_flag
Pd C8 2.090(3) . ?
Pd C7 2.122(2) . ?
Pd N2 2.146(2) . ?
Pd N1 2.162(2) . ?
Pd C9 2.179(3) . ?
N1 C12 1.477(3) . ?
N1 C13 1.479(4) . ?
N1 C14 1.492(3) . ?
N2 C16 1.481(3) . ?
N2 C17 1.481(3) . ?
N2 C15 1.491(3) . ?
O1 C2 1.354(3) . ?
C1 C6 1.397(4) . ?
C1 C2 1.404(3) . ?
C1 C7 1.498(3) . ?
C2 C3 1.388(3) . ?
C3 C4 1.382(4) . ?
C4 C5 1.388(4) . ?
C5 C6 1.389(4) . ?
C7 C8 1.414(4) . ?
C7 C9 1.423(4) . ?
C9 C11 1.510(4) . ?
C9 C10 1.517(4) . ?
C14 C15 1.505(4) . ?
S O4 1.433(2) . ?
S O3 1.434(2) . ?
S O2 1.446(2) . ?
S C99 1.817(3) . ?
C99 F1 1.318(4) . ?
C99 F2 1.325(4) . ?
C99 F3 1.336(4) . ?

loop_
_geom_hbond_atom_site_label_D
_geom_hbond_atom_site_label_H
_geom_hbond_atom_site_label_A
_geom_hbond_distance_DH
_geom_hbond_distance_HA
_geom_hbond_distance_DA
_geom_hbond_angle_DHA
_geom_hbond_site_symmetry_A
O1 H01 O2 0.819(18) 1.953(19) 2.768(3) 173(4) .
C13 H13B O3 0.98 2.65 3.569(4) 156.5 3_566
C17 H17C O3 0.98 2.62 3.546(4) 157.9 3_566
C16 H16A O4 0.98 2.45 3.412(4) 168.7 2_646
